data_2007064
loop_
_publ_author_name
'Borbulevych, O. Ya.'
'Shishkin, O. V.'
'Desenko, S. M.'
'Chernenko, V. N.'
'Orlov, V. D.'

_publ_section_title
;
 5-Amino-3-trifluoromethyl-1<i>H</i>-1,2,4-triazole
;
_journal_issue 3
_journal_name_full 'Acta Crystallographica Section C'
_journal_page_first 442
_journal_page_last 444
_journal_paper_doi 10.1107/S0108270197014443
_journal_volume 54
_journal_year 1998
_chemical_formula_sum 'C3 H3 F3 N4'
_chemical_formula_weight 152.09
_chemical_name_systematic
;
 3-Trifluoromethyl-5-amino-1H-1,2,4-triazole
;
_space_group_IT_number 14
_symmetry_cell_setting monoclinic
_symmetry_space_group_name_Hall '-P 2ybc'
_symmetry_space_group_name_H-M 'P 1 21/c 1'
_audit_creation_method SHELXL
_cell_angle_alpha 90.00
_cell_angle_beta 90.29(3)
_cell_angle_gamma 90.00
_cell_formula_units_Z 4
_cell_length_a 8.629(3)
_cell_length_b 9.599(3)
_cell_length_c 6.739(3)
_cell_measurement_reflns_used 24
_cell_measurement_temperature 153(2)
_cell_measurement_theta_max 11
_cell_measurement_theta_min 10
_cell_volume 558.2(4)
_computing_cell_refinement P3
_computing_data_collection 'P3 (Siemens, 1989)'
_computing_data_reduction 'PROFIT (Strel'tsov & Zavodnik, 1989)'
_computing_molecular_graphics SHELXTL
_computing_publication_material SHELXTL
_computing_structure_refinement SHELXTL
_computing_structure_solution 'SHELXTL (Sheldrick, 1994)'
_diffrn_ambient_temperature 153(2)
_diffrn_measurement_device 'Siemens P3/PC'
_diffrn_measurement_method \q/2\q
_diffrn_radiation_monochromator graphite
_diffrn_radiation_source 'fine-focus sealed tube'
_diffrn_radiation_type MoK\a
_diffrn_radiation_wavelength 0.71073
_diffrn_reflns_av_R_equivalents 0.028
_diffrn_reflns_av_sigmaI/netI 0.0303
_diffrn_reflns_limit_h_max 13
_diffrn_reflns_limit_h_min -13
_diffrn_reflns_limit_k_max 14
_diffrn_reflns_limit_k_min -14
_diffrn_reflns_limit_l_max 9
_diffrn_reflns_limit_l_min -10
_diffrn_reflns_number 4111
_diffrn_reflns_theta_max 32.97
_diffrn_reflns_theta_min 2.36
_diffrn_standards_decay_% 5
_diffrn_standards_interval_count 98
_diffrn_standards_number 2
_exptl_absorpt_coefficient_mu 0.193
_exptl_absorpt_correction_type none
_exptl_crystal_colour colourless
_exptl_crystal_density_diffrn 1.810
_exptl_crystal_density_method 'not measured'
_exptl_crystal_description plate
_exptl_crystal_F_000 304
_exptl_crystal_size_max 0.40
_exptl_crystal_size_mid 0.30
_exptl_crystal_size_min 0.20
_refine_diff_density_max 0.52
_refine_diff_density_min -0.38
_refine_ls_extinction_method none
_refine_ls_goodness_of_fit_all 1.059
_refine_ls_goodness_of_fit_obs 1.129
_refine_ls_hydrogen_treatment 'H atoms: see below'
_refine_ls_matrix_type full
_refine_ls_number_parameters 103
_refine_ls_number_reflns 1901
_refine_ls_number_restraints 0
_refine_ls_restrained_S_all 1.881
_refine_ls_restrained_S_obs 1.129
_refine_ls_R_factor_all 0.121
_refine_ls_R_factor_obs .067
_refine_ls_shift/esd_max 0.000
_refine_ls_shift/esd_mean 0.000
_refine_ls_structure_factor_coef Fsqd
_refine_ls_weighting_details 'w = 1/[\s^2^(Fo^2^)+(0.0864P)^2^+0.5663P] where P = (Fo^2^+2Fc^2^)/3'
_refine_ls_weighting_scheme calc
_refine_ls_wR_factor_all 0.312
_refine_ls_wR_factor_obs .172
_reflns_number_observed 1538
_reflns_number_total 1960
_reflns_observed_criterion >2sigma(I)
_cod_data_source_file bm1187.cif
_cod_data_source_block cfp
_cod_depositor_comments
;
The following automatic conversions were performed:
'_symmetry_cell_setting' value 'Monoclinic' changed to 'monoclinic'
according to '/home/saulius/struct/CIF-dictionaries/cif_core.dic'
dictionary named 'cif_core.dic' version 2.4.1 from 2010-06-29.

Automatic conversion script
Id: cif_fix_enum 1527 2010-12-29 10:47:43Z saulius 

The following automatic conversions were performed:

'_symmetry_cell_setting' value 'Monoclinic' changed to 'monoclinic'
according to /home/saulius/struct/CIF-dictionaries/cif_core.dic
dictionary named 'cif_core.dic' version 2.4.1 from 2010-06-29.

Automatic conversion script
Id: cif_fix_values 1715 2011-07-08 13:25:40Z adriana 

The following automatic conversions were performed:

'_refine_ls_weighting_scheme' value 'calc w =
1/[\s^2^(Fo^2^)+(0.0864P)^2^+0.5663P] where P = (Fo^2^+2Fc^2^)/3' was
changed to 'calc'. New tag '_refine_ls_weighting_details' was
created. The value of the new tag was set to 'w =
1/[\s^2^(Fo^2^)+(0.0864P)^2^+0.5663P] where P = (Fo^2^+2Fc^2^)/3'.

Automatic conversion script
Id: cif_fix_values 3143 2015-03-26 13:38:13Z robertas 
;
_cod_original_cell_volume 558.1(4)
_cod_original_sg_symbol_H-M 'P 21/c'
_cod_database_code 2007064

loop_
_symmetry_equiv_pos_as_xyz
'x, y, z'
'-x, y+1/2, -z+1/2'
'-x, -y, -z'
'x, -y-1/2, z-1/2'

loop_
_atom_site_aniso_label
_atom_site_aniso_U_11
_atom_site_aniso_U_22
_atom_site_aniso_U_33
_atom_site_aniso_U_12
_atom_site_aniso_U_13
_atom_site_aniso_U_23
F(1) .0367(8) .0643(11) .0505(9) .0216(7) -.0071(7) .0125(8)
F(2) .0367(8) .0577(11) .0735(12) .0189(7) -.0043(8) -.0365(9)
F(3) .0295(7) .0420(8) .0996(15) .0043(6) .0259(8) .0191(9)
N(1) .0221(6) .0111(6) .0293(7) .0014(4) .0006(5) .0004(5)
N(2) .0223(6) .0127(6) .0280(7) -.0006(5) .0009(5) .0010(5)
N(4) .0222(6) .0108(5) .0296(7) .0006(4) -.0008(5) -.0001(5)
N(6) .0200(7) .0202(7) .0520(11) -.0015(6) .0011(7) .0016(7)
C(3) .0189(6) .0143(6) .0232(7) .0019(5) -.0010(5) -.0003(5)
C(5) .0204(7) .0130(6) .0254(7) -.0003(5) -.0028(6) .0000(5)
C(7) .0229(7) .0231(8) .0344(9) .0035(6) -.0006(7) -.0003(7)

loop_
_atom_site_label
_atom_site_fract_x
_atom_site_fract_y
_atom_site_fract_z
_atom_site_U_iso_or_equiv
_atom_site_thermal_displace_type
_atom_site_calc_flag
_atom_site_refinement_flags
_atom_site_occupancy
_atom_site_disorder_group
_atom_site_type_symbol
F(1) .4137(2) .5546(2) .3474(3) .0505(5) Uani d . 1 . F
F(2) .3389(2) .5015(2) .0569(3) .0560(5) Uani d . 1 . F
F(3) .4449(2) .7002(2) .1133(4) .0570(6) Uani d . 1 . F
N(1) .0069(2) .80168(15) .2637(2) .0208(3) Uani d . 1 . N
H(1) -.039(4) .880(4) .269(5) .039(8) Uiso d . 1 . H
N(2) .1621(2) .79978(14) .2214(2) .0210(3) Uani d . 1 . N
N(4) .0699(2) .58089(14) .2610(2) .0209(3) Uani d . 1 . N
N(6) -.1941(2) .6375(2) .3338(3) .0307(4) Uani d . 1 . N
H(6A) -.219(4) .552(4) .311(5) .040(8) Uiso d . 1 . H
H(6B) -.268(4) .691(3) .311(5) .035(8) Uiso d . 1 . H
C(3) .1910(2) .6657(2) .2228(3) .0188(3) Uani d . 1 . C
C(5) -.0462(2) .6711(2) .2853(3) .0196(3) Uani d . 1 . C
C(7) .3485(2) .6073(2) .1851(3) .0268(4) Uani d . 1 . C

loop_
_atom_type_symbol
_atom_type_description
_atom_type_scat_dispersion_real
_atom_type_scat_dispersion_imag
_atom_type_scat_source
C C 0.0033 0.0016 'International Tables Vol C Tables 4.2.6.8 and 6.1.1.4'
H H 0.0000 0.0000 'International Tables Vol C Tables 4.2.6.8 and 6.1.1.4'
N N 0.0061 0.0033 'International Tables Vol C Tables 4.2.6.8 and 6.1.1.4'
F F 0.0171 0.0103 'International Tables Vol C Tables 4.2.6.8 and 6.1.1.4'

loop_
_geom_angle_atom_site_label_1
_geom_angle_atom_site_label_2
_geom_angle_atom_site_label_3
_geom_angle
_geom_angle_publ_flag
C(5) N(1) N(2) 110.13(14) yes
C(3) N(2) N(1) 101.41(13) yes
C(5) N(4) C(3) 102.40(14) yes
N(2) C(3) N(4) 116.4(2) yes
N(2) C(3) C(7) 122.7(2) ?
N(4) C(3) C(7) 120.8(2) ?
N(4) C(5) N(1) 109.62(15) yes
N(4) C(5) N(6) 125.6(2) yes
N(1) C(5) N(6) 124.7(2) yes
F(3) C(7) F(1) 107.2(2) ?
F(3) C(7) F(2) 108.4(2) ?
F(1) C(7) F(2) 105.5(2) ?
F(3) C(7) C(3) 112.7(2) ?
F(1) C(7) C(3) 112.6(2) ?
F(2) C(7) C(3) 110.0(2) ?

loop_
_geom_bond_atom_site_label_1
_geom_bond_atom_site_label_2
_geom_bond_site_symmetry_2
_geom_bond_distance
_geom_bond_publ_flag
F(1) C(7) . 1.327(3) yes
F(2) C(7) . 1.335(3) yes
F(3) C(7) . 1.313(3) yes
N(1) C(5) . 1.343(2) yes
N(1) N(2) . 1.371(2) yes
N(2) C(3) . 1.311(2) yes
N(4) C(5) . 1.335(2) yes
N(4) C(3) . 1.351(2) yes
N(6) C(5) . 1.357(2) yes
C(3) C(7) . 1.493(3) yes

loop_
_geom_torsion_atom_site_label_1
_geom_torsion_atom_site_label_2
_geom_torsion_atom_site_label_3
_geom_torsion_atom_site_label_4
_geom_torsion
C(5) N(1) N(2) C(3) -0.6(2)
N(1) N(2) C(3) N(4) 0.3(2)
N(1) N(2) C(3) C(7) -179.6(2)
C(5) N(4) C(3) N(2) 0.2(2)
C(5) N(4) C(3) C(7) -180.0(2)
C(3) N(4) C(5) N(1) -0.6(2)
C(3) N(4) C(5) N(6) -177.6(2)
N(2) N(1) C(5) N(4) 0.8(2)
N(2) N(1) C(5) N(6) 177.9(2)
N(2) C(3) C(7) F(3) -12.6(3)
N(4) C(3) C(7) F(3) 167.6(2)
N(2) C(3) C(7) F(1) 108.9(2)
N(4) C(3) C(7) F(1) -70.9(2)
N(2) C(3) C(7) F(2) -133.7(2)
N(4) C(3) C(7) F(2) 46.5(3)

loop_
_cod_related_entry_id
_cod_related_entry_database
_cod_related_entry_code
1 ChemSpider 311490
